data_4037420
loop_
_publ_author_name
'Wang, Jun'
'Wu, Qinghua'
'Yu, Changjiang'
'Wei, Yun'
'Mu, Xiaolong'
'Hao, Erhong'
'Jiao, Lijuan'

_publ_section_title
;
 Aromatic Ring Fused BOPHYs as Stable Red Fluorescent Dyes.
;
_journal_issue 22
_journal_name_full 'The Journal of organic chemistry'
_journal_page_first 11316
_journal_page_last 11323
_journal_paper_doi 10.1021/acs.joc.6b02291
_journal_volume 81
_journal_year 2016
_chemical_formula_sum 'C40 H38 B2 Cl6 F4 N4'
_chemical_formula_weight 885.06
_space_group_IT_number 2
_space_group_name_Hall '-P 1'
_space_group_name_H-M_alt 'P -1'
_symmetry_cell_setting triclinic
_symmetry_space_group_name_H-M 'P -1'
_atom_sites_solution_hydrogens geom
_atom_sites_solution_primary direct
_atom_sites_solution_secondary difmap
_audit_creation_method SHELXL-97
_cell_angle_alpha 75.150(5)
_cell_angle_beta 76.225(6)
_cell_angle_gamma 79.774(6)
_cell_formula_units_Z 1
_cell_length_a 8.457(4)
_cell_length_b 9.132(4)
_cell_length_c 14.715(7)
_cell_measurement_reflns_used 2554
_cell_measurement_temperature 293(2)
_cell_measurement_theta_max 22.10
_cell_measurement_theta_min 2.32
_cell_volume 1058.6(8)
_computing_cell_refinement 'Bruker SMART'
_computing_data_collection 'Bruker SMART'
_computing_data_reduction 'Bruker SAINT'
_computing_molecular_graphics 'Bruker SHELXTL'
_computing_publication_material 'Bruker SHELXTL'
_computing_structure_refinement 'SHELXL-97 (Sheldrick, 1997)'
_computing_structure_solution 'SHELXS-97 (Sheldrick, 1990)'
_diffrn_ambient_temperature 293(2)
_diffrn_measured_fraction_theta_full 0.976
_diffrn_measured_fraction_theta_max 0.976
_diffrn_measurement_device_type 'CCD area detector'
_diffrn_measurement_method 'phi and omega scans'
_diffrn_radiation_monochromator graphite
_diffrn_radiation_source 'fine-focus sealed tube'
_diffrn_radiation_type MoK\a
_diffrn_radiation_wavelength 0.71073
_diffrn_reflns_av_R_equivalents 0.0387
_diffrn_reflns_av_sigmaI/netI 0.0546
_diffrn_reflns_limit_h_max 10
_diffrn_reflns_limit_h_min -10
_diffrn_reflns_limit_k_max 11
_diffrn_reflns_limit_k_min -11
_diffrn_reflns_limit_l_max 18
_diffrn_reflns_limit_l_min -18
_diffrn_reflns_number 12191
_diffrn_reflns_theta_full 27.43
_diffrn_reflns_theta_max 27.43
_diffrn_reflns_theta_min 1.46
_exptl_absorpt_coefficient_mu 0.458
_exptl_absorpt_correction_T_max 0.9099
_exptl_absorpt_correction_T_min 0.8941
_exptl_absorpt_correction_type multi-scan
_exptl_crystal_colour colorless
_exptl_crystal_density_diffrn 1.388
_exptl_crystal_density_method 'not measured'
_exptl_crystal_description block
_exptl_crystal_F_000 454
_exptl_crystal_size_max 0.25
_exptl_crystal_size_mid 0.23
_exptl_crystal_size_min 0.21
_refine_diff_density_max 0.568
_refine_diff_density_min -0.438
_refine_diff_density_rms 0.052
_refine_ls_extinction_method none
_refine_ls_goodness_of_fit_ref 1.010
_refine_ls_hydrogen_treatment mixed
_refine_ls_matrix_type full
_refine_ls_number_parameters 269
_refine_ls_number_reflns 4710
_refine_ls_number_restraints 48
_refine_ls_restrained_S_all 1.075
_refine_ls_R_factor_all 0.1448
_refine_ls_R_factor_gt 0.0781
_refine_ls_shift/su_max 0.000
_refine_ls_shift/su_mean 0.000
_refine_ls_structure_factor_coef Fsqd
_refine_ls_weighting_details 'calc w=1/[\s^2^(Fo^2^)+(0.1000P)^2^+0.8637P] where P=(Fo^2^+2Fc^2^)/3'
_refine_ls_weighting_scheme calc
_refine_ls_wR_factor_gt 0.2015
_refine_ls_wR_factor_ref 0.2429
_reflns_number_gt 2431
_reflns_number_total 4710
_reflns_threshold_expression >2sigma(I)
_cod_data_source_file jo6b02291_si_002.cif
_cod_data_source_block test_0m
_cod_depositor_comments
;
The following automatic conversions were performed:

data item '_symmetry_cell_setting' value 'Triclinic' was changed to
'triclinic' in accordance with the
/home/saulius/struct/COD-crude-data/automatic-downloads/DataCite-retrospective/ACS/depositions/lib/dictionaries/cif_core.dic
dictionary named 'cif_core.dic' version 2.4.2 last updated on
2011-04-26.

Automatic conversion script
Id: cif_fix_values 6909 2019-04-08 15:41:33Z antanas 
;
_cod_original_sg_symbol_H-M P-1
_cod_database_code 4037420

loop_
_symmetry_equiv_pos_as_xyz
'x, y, z'
'-x, -y, -z'

loop_
_atom_site_label
_atom_site_type_symbol
_atom_site_fract_x
_atom_site_fract_y
_atom_site_fract_z
_atom_site_U_iso_or_equiv
_atom_site_adp_type
_atom_site_occupancy
_atom_site_symmetry_multiplicity
_atom_site_calc_flag
_atom_site_refinement_flags
_atom_site_disorder_assembly
_atom_site_disorder_group
B1 B 0.1902(6) 0.4395(6) 0.8940(4) 0.0627(13) Uani 1 1 d . . .
C1 C -0.0437(4) 0.2752(4) 0.9457(3) 0.0475(9) Uani 1 1 d . . .
C2 C -0.0928(4) 0.1527(4) 0.9199(3) 0.0490(9) Uani 1 1 d . . .
C3 C -0.2295(5) 0.0722(5) 0.9559(3) 0.0593(11) Uani 1 1 d . . .
H3 H -0.3119 0.0965 1.0061 0.071 Uiso 1 1 calc R . .
C4 C -0.2370(6) -0.0441(5) 0.9139(3) 0.0675(12) Uani 1 1 d . . .
H4 H -0.3273 -0.0981 0.9358 0.081 Uiso 1 1 calc R . .
C5 C -0.1138(6) -0.0834(5) 0.8396(3) 0.0680(12) Uani 1 1 d . . .
H5 H -0.1228 -0.1638 0.8139 0.082 Uiso 1 1 calc R . .
C6 C 0.0207(5) -0.0060(5) 0.8037(3) 0.0582(10) Uani 1 1 d . . .
H6 H 0.1033 -0.0332 0.7544 0.070 Uiso 1 1 calc R . .
C7 C 0.0296(4) 0.1154(4) 0.8436(3) 0.0484(9) Uani 1 1 d . . .
C8 C 0.1520(4) 0.2162(4) 0.8238(3) 0.0467(9) Uani 1 1 d . . .
C9 C 0.3027(4) 0.2192(4) 0.7494(3) 0.0459(9) Uani 1 1 d . . .
C10 C 0.4558(5) 0.2221(5) 0.7680(3) 0.0548(10) Uani 1 1 d . . .
H10 H 0.4649 0.2216 0.8298 0.066 Uiso 1 1 calc R . .
C11 C 0.5945(5) 0.2256(5) 0.6957(3) 0.0580(10) Uani 1 1 d . . .
H11 H 0.6951 0.2284 0.7101 0.070 Uiso 1 1 calc R . .
C12 C 0.5888(5) 0.2252(4) 0.6025(3) 0.0506(9) Uani 1 1 d . . .
C13 C 0.4349(5) 0.2183(5) 0.5860(3) 0.0582(10) Uani 1 1 d . . .
H13 H 0.4261 0.2153 0.5248 0.070 Uiso 1 1 calc R . .
C14 C 0.2960(5) 0.2157(5) 0.6571(3) 0.0545(10) Uani 1 1 d . . .
H14 H 0.1957 0.2116 0.6428 0.065 Uiso 1 1 calc R . .
C15 C 0.7390(5) 0.2343(5) 0.5209(3) 0.0628(11) Uani 1 1 d . . .
C16 C 0.7637(8) 0.0952(8) 0.4773(5) 0.124(2) Uani 1 1 d . . .
H16A H 0.6675 0.0920 0.4544 0.186 Uiso 1 1 calc R . .
H16B H 0.7826 0.0041 0.5253 0.186 Uiso 1 1 calc R . .
H16C H 0.8567 0.1020 0.4249 0.186 Uiso 1 1 calc R . .
C17 C 0.8949(6) 0.2307(10) 0.5555(4) 0.120(2) Uani 1 1 d . . .
H17A H 0.9870 0.2310 0.5027 0.181 Uiso 1 1 calc R . .
H17B H 0.9090 0.1400 0.6046 0.181 Uiso 1 1 calc R . .
H17C H 0.8875 0.3189 0.5811 0.181 Uiso 1 1 calc R . .
C18 C 0.7136(8) 0.3772(8) 0.4456(5) 0.150(3) Uani 1 1 d . . .
H18A H 0.7081 0.4647 0.4716 0.225 Uiso 1 1 calc R . .
H18B H 0.6129 0.3800 0.4254 0.225 Uiso 1 1 calc R . .
H18C H 0.8034 0.3785 0.3915 0.225 Uiso 1 1 calc R . .
C19 C 0.1214(5) 0.6436(4) 0.9862(3) 0.0515(10) Uani 1 1 d . . .
H19 H 0.2188 0.6755 0.9474 0.062 Uiso 1 1 calc R . .
C20 C 0.4012(6) 0.3648(5) 0.2406(3) 0.0848(15) Uani 1 1 d D . .
H20 H 0.4772 0.4301 0.2460 0.102 Uiso 1 1 calc R A 1
Cl1 Cl 0.2024(6) 0.4191(7) 0.3002(4) 0.225(3) Uani 0.724(5) 1 d PDU B 1
Cl2 Cl 0.3879(3) 0.3913(3) 0.11922(15) 0.0954(10) Uani 0.724(5) 1 d PDU B 1
Cl3 Cl 0.4671(6) 0.1793(4) 0.2828(4) 0.1783(18) Uani 0.724(5) 1 d PDU B 1
Cl1' Cl 0.2708(11) 0.3470(10) 0.3528(5) 0.131(3) Uiso 0.276(5) 1 d PDU B 2
Cl2' Cl 0.3051(9) 0.4692(8) 0.1589(5) 0.110(2) Uiso 0.276(5) 1 d PDU B 2
Cl3' Cl 0.5020(8) 0.1896(8) 0.2242(6) 0.102(2) Uiso 0.276(5) 1 d PDU B 2
F1 F 0.2257(4) 0.5412(3) 0.81080(18) 0.1015(11) Uani 1 1 d . . .
F2 F 0.3328(3) 0.3820(4) 0.9293(2) 0.0963(10) Uani 1 1 d . . .
N1 N 0.0724(4) 0.5247(4) 0.9701(2) 0.0507(8) Uani 1 1 d . . .
N2 N 0.1051(3) 0.3097(3) 0.8856(2) 0.0463(7) Uani 1 1 d . . .

loop_
_atom_site_aniso_label
_atom_site_aniso_U_11
_atom_site_aniso_U_22
_atom_site_aniso_U_33
_atom_site_aniso_U_23
_atom_site_aniso_U_13
_atom_site_aniso_U_12
B1 0.062(3) 0.071(3) 0.058(3) -0.029(3) 0.013(2) -0.029(3)
C1 0.046(2) 0.053(2) 0.045(2) -0.0132(17) -0.0020(16) -0.0160(17)
C2 0.048(2) 0.051(2) 0.050(2) -0.0099(17) -0.0091(17) -0.0114(17)
C3 0.051(2) 0.064(3) 0.066(3) -0.016(2) -0.005(2) -0.021(2)
C4 0.067(3) 0.063(3) 0.080(3) -0.014(2) -0.014(2) -0.031(2)
C5 0.076(3) 0.062(3) 0.077(3) -0.024(2) -0.014(3) -0.025(2)
C6 0.065(3) 0.056(2) 0.057(2) -0.016(2) -0.011(2) -0.013(2)
C7 0.050(2) 0.051(2) 0.048(2) -0.0128(17) -0.0099(17) -0.0122(17)
C8 0.050(2) 0.049(2) 0.042(2) -0.0100(17) -0.0072(17) -0.0108(17)
C9 0.047(2) 0.046(2) 0.044(2) -0.0134(16) -0.0041(16) -0.0088(16)
C10 0.057(2) 0.066(3) 0.045(2) -0.0191(19) -0.0087(18) -0.0088(19)
C11 0.049(2) 0.067(3) 0.061(3) -0.023(2) -0.0073(19) -0.0072(19)
C12 0.053(2) 0.045(2) 0.048(2) -0.0116(17) -0.0011(18) -0.0023(17)
C13 0.067(3) 0.062(3) 0.045(2) -0.0157(19) -0.010(2) -0.002(2)
C14 0.051(2) 0.064(3) 0.051(2) -0.0176(19) -0.0089(18) -0.0108(19)
C15 0.056(2) 0.066(3) 0.057(2) -0.019(2) 0.005(2) 0.000(2)
C16 0.112(5) 0.120(5) 0.137(6) -0.080(5) 0.031(4) -0.011(4)
C17 0.061(3) 0.198(7) 0.101(5) -0.052(5) 0.014(3) -0.025(4)
C18 0.112(5) 0.126(6) 0.119(5) 0.045(4) 0.051(4) 0.022(4)
C19 0.046(2) 0.057(2) 0.050(2) -0.0113(18) 0.0046(17) -0.0221(18)
C20 0.094(4) 0.083(3) 0.084(4) -0.018(3) -0.010(3) -0.040(3)
Cl1 0.154(3) 0.279(6) 0.258(6) -0.171(5) 0.096(4) -0.095(4)
Cl2 0.1013(17) 0.1094(18) 0.0852(14) -0.0042(12) -0.0310(12) -0.0477(14)
Cl3 0.267(5) 0.110(2) 0.171(4) 0.033(2) -0.120(3) -0.049(2)
F1 0.158(3) 0.0799(18) 0.0587(16) -0.0272(14) 0.0433(17) -0.0654(19)
F2 0.0516(15) 0.135(3) 0.131(3) -0.087(2) -0.0104(16) -0.0143(15)
N1 0.0500(18) 0.0558(19) 0.0469(18) -0.0168(15) 0.0076(14) -0.0241(15)
N2 0.0422(16) 0.0553(19) 0.0420(16) -0.0138(14) 0.0007(13) -0.0154(14)

loop_
_atom_type_symbol
_atom_type_description
_atom_type_scat_dispersion_real
_atom_type_scat_dispersion_imag
_atom_type_scat_source
C C 0.0033 0.0016 'International Tables Vol C Tables 4.2.6.8 and 6.1.1.4'
H H 0.0000 0.0000 'International Tables Vol C Tables 4.2.6.8 and 6.1.1.4'
B B 0.0013 0.0007 'International Tables Vol C Tables 4.2.6.8 and 6.1.1.4'
N N 0.0061 0.0033 'International Tables Vol C Tables 4.2.6.8 and 6.1.1.4'
F F 0.0171 0.0103 'International Tables Vol C Tables 4.2.6.8 and 6.1.1.4'
Cl Cl 0.1484 0.1585 'International Tables Vol C Tables 4.2.6.8 and 6.1.1.4'

loop_
_geom_angle_atom_site_label_1
_geom_angle_atom_site_label_2
_geom_angle_atom_site_label_3
_geom_angle
_geom_angle_site_symmetry_1
_geom_angle_site_symmetry_3
F1 B1 F2 109.3(4) . .
F1 B1 N2 113.0(4) . .
F2 B1 N2 110.9(4) . .
F1 B1 N1 108.7(4) . .
F2 B1 N1 106.4(4) . .
N2 B1 N1 108.3(3) . .
C19 C1 N2 121.6(3) 2_567 .
C19 C1 C2 130.2(3) 2_567 .
N2 C1 C2 108.2(3) . .
C7 C2 C3 120.7(4) . .
C7 C2 C1 106.5(3) . .
C3 C2 C1 132.8(4) . .
C4 C3 C2 117.4(4) . .
C4 C3 H3 121.3 . .
C2 C3 H3 121.3 . .
C3 C4 C5 122.0(4) . .
C3 C4 H4 119.0 . .
C5 C4 H4 119.0 . .
C6 C5 C4 121.3(4) . .
C6 C5 H5 119.3 . .
C4 C5 H5 119.3 . .
C5 C6 C7 117.8(4) . .
C5 C6 H6 121.1 . .
C7 C6 H6 121.1 . .
C2 C7 C6 120.7(3) . .
C2 C7 C8 107.5(3) . .
C6 C7 C8 131.7(4) . .
N2 C8 C7 108.2(3) . .
N2 C8 C9 125.1(3) . .
C7 C8 C9 126.7(3) . .
C14 C9 C10 117.5(3) . .
C14 C9 C8 119.8(3) . .
C10 C9 C8 122.7(3) . .
C11 C10 C9 120.8(4) . .
C11 C10 H10 119.6 . .
C9 C10 H10 119.6 . .
C10 C11 C12 122.2(4) . .
C10 C11 H11 118.9 . .
C12 C11 H11 118.9 . .
C11 C12 C13 116.0(4) . .
C11 C12 C15 123.2(4) . .
C13 C12 C15 120.8(4) . .
C14 C13 C12 122.4(4) . .
C14 C13 H13 118.8 . .
C12 C13 H13 118.8 . .
C13 C14 C9 121.1(4) . .
C13 C14 H14 119.5 . .
C9 C14 H14 119.5 . .
C18 C15 C17 110.0(5) . .
C18 C15 C12 109.4(4) . .
C17 C15 C12 112.2(4) . .
C18 C15 C16 109.7(5) . .
C17 C15 C16 106.2(5) . .
C12 C15 C16 109.3(4) . .
C15 C16 H16A 109.5 . .
C15 C16 H16B 109.5 . .
H16A C16 H16B 109.5 . .
C15 C16 H16C 109.5 . .
H16A C16 H16C 109.5 . .
H16B C16 H16C 109.5 . .
C15 C17 H17A 109.5 . .
C15 C17 H17B 109.5 . .
H17A C17 H17B 109.5 . .
C15 C17 H17C 109.5 . .
H17A C17 H17C 109.5 . .
H17B C17 H17C 109.5 . .
C15 C18 H18A 109.5 . .
C15 C18 H18B 109.5 . .
H18A C18 H18B 109.5 . .
C15 C18 H18C 109.5 . .
H18A C18 H18C 109.5 . .
H18B C18 H18C 109.5 . .
N1 C19 C1 126.7(3) . 2_567
N1 C19 H19 116.6 . .
C1 C19 H19 116.6 2_567 .
Cl2' C20 Cl3 139.6(4) . .
Cl2' C20 Cl3' 118.2(4) . .
Cl3 C20 Cl3' 28.1(2) . .
Cl2' C20 Cl1' 109.9(4) . .
Cl3 C20 Cl1' 83.9(4) . .
Cl3' C20 Cl1' 110.7(4) . .
Cl2' C20 Cl1 73.6(4) . .
Cl3 C20 Cl1 112.1(4) . .
Cl3' C20 Cl1 131.6(4) . .
Cl1' C20 Cl1 36.3(3) . .
Cl2' C20 Cl2 37.1(3) . .
Cl3 C20 Cl2 108.8(3) . .
Cl3' C20 Cl2 82.8(3) . .
Cl1' C20 Cl2 138.6(4) . .
Cl1 C20 Cl2 105.4(4) . .
Cl2' C20 H20 104.3 . .
Cl3 C20 H20 110.2 . .
Cl3' C20 H20 111.1 . .
Cl1' C20 H20 101.1 . .
Cl1 C20 H20 110.2 . .
Cl2 C20 H20 110.2 . .
C19 N1 N1 116.4(4) . 2_567
C19 N1 B1 117.9(3) . .
N1 N1 B1 125.3(4) 2_567 .
C8 N2 C1 109.6(3) . .
C8 N2 B1 129.3(3) . .
C1 N2 B1 121.1(3) . .

loop_
_geom_bond_atom_site_label_1
_geom_bond_atom_site_label_2
_geom_bond_distance
_geom_bond_site_symmetry_2
B1 F1 1.339(6) .
B1 F2 1.391(6) .
B1 N2 1.535(6) .
B1 N1 1.578(6) .
C1 C19 1.371(5) 2_567
C1 N2 1.390(4) .
C1 C2 1.424(5) .
C2 C7 1.401(5) .
C2 C3 1.403(5) .
C3 C4 1.376(6) .
C3 H3 0.9300 .
C4 C5 1.391(6) .
C4 H4 0.9300 .
C5 C6 1.371(6) .
C5 H5 0.9300 .
C6 C7 1.402(5) .
C6 H6 0.9300 .
C7 C8 1.435(5) .
C8 N2 1.350(5) .
C8 C9 1.468(5) .
C9 C14 1.382(5) .
C9 C10 1.392(5) .
C10 C11 1.382(5) .
C10 H10 0.9300 .
C11 C12 1.385(5) .
C11 H11 0.9300 .
C12 C13 1.394(6) .
C12 C15 1.524(5) .
C13 C14 1.373(5) .
C13 H13 0.9300 .
C14 H14 0.9300 .
C15 C18 1.500(7) .
C15 C17 1.515(7) .
C15 C16 1.525(7) .
C16 H16A 0.9600 .
C16 H16B 0.9600 .
C16 H16C 0.9600 .
C17 H17A 0.9600 .
C17 H17B 0.9600 .
C17 H17C 0.9600 .
C18 H18A 0.9600 .
C18 H18B 0.9600 .
C18 H18C 0.9600 .
C19 N1 1.321(5) .
C19 C1 1.371(5) 2_567
C19 H19 0.9300 .
C20 Cl2' 1.617(7) .
C20 Cl3 1.690(6) .
C20 Cl3' 1.721(8) .
C20 Cl1' 1.740(8) .
C20 Cl1 1.751(6) .
C20 Cl2 1.768(5) .
C20 H20 0.9800 .
N1 N1 1.399(5) 2_567
